data_4326231
loop_
_publ_author_name
'Diego Solis-Ibarra'
'Miriam Vel\'asquez-Hern\'andez'
'Ra\'ul Huerta-Lavorie'
'Vojtech Jancik'

_publ_section_title
;
 Molecular Gallosilicates and Their Group 4 Multimetallic Derivatives
;
_journal_name_full 'Inorganic Chemistry'
_journal_page_first 8907
_journal_page_last 8917
_journal_paper_doi 10.1021/ic200976d
_journal_volume 50
_journal_year 2011
_chemical_formula_sum 'C45 H79 Ga N4 O5 Si Ti'
_chemical_formula_weight 901.83
_chemical_name_systematic
; 
 ? 
;
_space_group_IT_number 2
_symmetry_cell_setting triclinic
_symmetry_space_group_name_Hall '-P 1'
_symmetry_space_group_name_H-M 'P -1'
_atom_sites_solution_hydrogens geom
_atom_sites_solution_primary direct
_atom_sites_solution_secondary difmap
_audit_creation_method SHELXL-97
_cell_angle_alpha 82.7180(10)
_cell_angle_beta 73.4530(10)
_cell_angle_gamma 68.2030(10)
_cell_formula_units_Z 2
_cell_length_a 11.1360(8)
_cell_length_b 14.1617(10)
_cell_length_c 17.3505(13)
_cell_measurement_reflns_used 9155
_cell_measurement_temperature 100(2)
_cell_measurement_theta_max 28.93
_cell_measurement_theta_min 2.64
_cell_volume 2434.7(3)
_computing_cell_refinement 'Bruker SAINT'
_computing_data_collection 'Bruker APEX2'
_computing_data_reduction 'Bruker SAINT'
_computing_molecular_graphics 'Bruker SHELXTL'
_computing_publication_material 'Bruker SHELXTL'
_computing_structure_refinement 'SHELXL-97 (Sheldrick, 2008)'
_computing_structure_solution 'SHELXS-97 (Sheldrick, 2008)'
_diffrn_ambient_temperature 100(2)
_diffrn_measured_fraction_theta_full 0.998
_diffrn_measured_fraction_theta_max 0.998
_diffrn_measurement_device_type 'Bruker APEX-II CCD'
_diffrn_measurement_method '\f and \w scans'
_diffrn_radiation_monochromator graphite
_diffrn_radiation_source 'fine-focus sealed tube'
_diffrn_radiation_type MoK\a
_diffrn_radiation_wavelength 0.71073
_diffrn_reflns_av_R_equivalents 0.0346
_diffrn_reflns_av_sigmaI/netI 0.0240
_diffrn_reflns_limit_h_max 13
_diffrn_reflns_limit_h_min -13
_diffrn_reflns_limit_k_max 17
_diffrn_reflns_limit_k_min -17
_diffrn_reflns_limit_l_max 21
_diffrn_reflns_limit_l_min -21
_diffrn_reflns_number 55008
_diffrn_reflns_theta_full 26.37
_diffrn_reflns_theta_max 26.37
_diffrn_reflns_theta_min 1.95
_exptl_absorpt_coefficient_mu 0.787
_exptl_absorpt_correction_T_max 0.7458
_exptl_absorpt_correction_T_min 0.6274
_exptl_absorpt_correction_type multi-scan
_exptl_absorpt_process_details 'SADABS (Sheldrick, 2009)'
_exptl_crystal_colour Colourless
_exptl_crystal_density_diffrn 1.230
_exptl_crystal_description Prism
_exptl_crystal_F_000 968
_exptl_crystal_size_max 0.832
_exptl_crystal_size_mid 0.378
_exptl_crystal_size_min 0.268
_refine_diff_density_max 0.914
_refine_diff_density_min -0.769
_refine_diff_density_rms 0.077
_refine_ls_extinction_method none
_refine_ls_goodness_of_fit_ref 1.086
_refine_ls_hydrogen_treatment constr
_refine_ls_matrix_type full
_refine_ls_number_parameters 534
_refine_ls_number_reflns 9923
_refine_ls_number_restraints 0
_refine_ls_restrained_S_all 1.086
_refine_ls_R_factor_all 0.0493
_refine_ls_R_factor_gt 0.0373
_refine_ls_shift/su_max 0.001
_refine_ls_shift/su_mean 0.000
_refine_ls_structure_factor_coef Fsqd
_refine_ls_weighting_details 'calc w=1/[\s^2^(Fo^2^)+(0.0524P)^2^+2.7251P] where P=(Fo^2^+2Fc^2^)/3'
_refine_ls_weighting_scheme calc
_refine_ls_wR_factor_gt 0.0935
_refine_ls_wR_factor_ref 0.1049
_reflns_number_gt 8507
_reflns_number_total 9923
_reflns_threshold_expression >2sigma(I)
_cod_data_source_file ic200976d_si_002_05.cif
_cod_data_source_block Compound5
_cod_database_code 4326231

loop_
_symmetry_equiv_pos_as_xyz
'x, y, z'
'-x, -y, -z'

loop_
_atom_site_label
_atom_site_type_symbol
_atom_site_fract_x
_atom_site_fract_y
_atom_site_fract_z
_atom_site_U_iso_or_equiv
_atom_site_adp_type
_atom_site_occupancy
_atom_site_symmetry_multiplicity
_atom_site_calc_flag
_atom_site_refinement_flags
Ga1 Ga 0.47349(2) 0.771825(17) 0.728854(13) 0.01170(7) Uani 1 1 d .
Ti1 Ti 0.68509(4) 0.89037(3) 0.66307(2) 0.01245(9) Uani 1 1 d .
Si1 Si 0.72821(6) 0.70768(4) 0.79102(3) 0.01294(12) Uani 1 1 d .
O1 O 0.53416(15) 0.86778(11) 0.66790(9) 0.0154(3) Uani 1 1 d .
O2 O 0.57515(14) 0.71856(11) 0.79974(9) 0.0153(3) Uani 1 1 d .
O3 O 0.74579(15) 0.74571(12) 0.87075(9) 0.0169(3) Uani 1 1 d .
O4 O 0.77978(14) 0.77923(11) 0.71747(9) 0.0155(3) Uani 1 1 d .
O5 O 0.81592(15) 0.58715(11) 0.77694(9) 0.0172(3) Uani 1 1 d .
N1 N 0.47145(17) 0.66915(13) 0.66579(10) 0.0135(3) Uani 1 1 d .
N2 N 0.28339(17) 0.82866(13) 0.77779(11) 0.0140(3) Uani 1 1 d .
N3 N 0.76430(18) 0.92052(14) 0.55452(11) 0.0152(4) Uani 1 1 d .
N4 N 0.64115(19) 1.01008(14) 0.72013(11) 0.0178(4) Uani 1 1 d .
C1 C 0.3581(2) 0.59620(18) 0.59882(14) 0.0213(5) Uani 1 1 d .
H1A H 0.4455 0.5712 0.5598 0.032 Uiso 1 1 calc R
H1B H 0.2880 0.6271 0.5702 0.032 Uiso 1 1 calc R
H1C H 0.3415 0.5394 0.6329 0.032 Uiso 1 1 calc R
C2 C 0.3571(2) 0.67487(16) 0.65060(13) 0.0151(4) Uani 1 1 d .
C3 C 0.2323(2) 0.74706(16) 0.68377(13) 0.0159(4) Uani 1 1 d .
H3 H 0.1623 0.7509 0.6611 0.019 Uiso 1 1 calc R
C4 C 0.1957(2) 0.81435(16) 0.74563(13) 0.0150(4) Uani 1 1 d .
C5 C 0.0477(2) 0.87152(18) 0.77693(14) 0.0197(5) Uani 1 1 d .
H5A H 0.0284 0.8889 0.8331 0.030 Uiso 1 1 calc R
H5B H -0.0024 0.8288 0.7734 0.030 Uiso 1 1 calc R
H5C H 0.0208 0.9340 0.7446 0.030 Uiso 1 1 calc R
C6 C 0.2365(2) 0.89172(17) 0.84772(13) 0.0157(4) Uani 1 1 d .
C7 C 0.1986(2) 0.99779(17) 0.83801(13) 0.0177(4) Uani 1 1 d .
C8 C 0.1619(2) 1.05473(18) 0.90657(15) 0.0228(5) Uani 1 1 d .
H8 H 0.1373 1.1266 0.9015 0.027 Uiso 1 1 calc R
C9 C 0.1607(2) 1.0081(2) 0.98154(15) 0.0250(5) Uani 1 1 d .
H9 H 0.1357 1.0481 1.0274 0.030 Uiso 1 1 calc R
C10 C 0.1958(2) 0.90368(19) 0.99019(14) 0.0222(5) Uani 1 1 d .
H10 H 0.1933 0.8729 1.0423 0.027 Uiso 1 1 calc R
C11 C 0.2349(2) 0.84256(17) 0.92396(13) 0.0171(4) Uani 1 1 d .
C12 C 0.2715(2) 0.72727(18) 0.93442(14) 0.0197(5) Uani 1 1 d .
H12 H 0.3540 0.6950 0.8911 0.024 Uiso 1 1 calc R
C13 C 0.1613(3) 0.6926(2) 0.92518(17) 0.0312(6) Uani 1 1 d .
H13A H 0.0770 0.7276 0.9641 0.047 Uiso 1 1 calc R
H13B H 0.1866 0.6190 0.9350 0.047 Uiso 1 1 calc R
H13C H 0.1498 0.7092 0.8705 0.047 Uiso 1 1 calc R
C14 C 0.3013(3) 0.6853(2) 1.01521(15) 0.0269(5) Uani 1 1 d .
H14A H 0.3651 0.7118 1.0252 0.040 Uiso 1 1 calc R
H14B H 0.3399 0.6109 1.0140 0.040 Uiso 1 1 calc R
H14C H 0.2182 0.7063 1.0582 0.040 Uiso 1 1 calc R
C15 C 0.1909(2) 1.05376(17) 0.75748(14) 0.0194(5) Uani 1 1 d .
H15 H 0.2120 1.0023 0.7165 0.023 Uiso 1 1 calc R
C16 C 0.0494(2) 1.13071(19) 0.76152(16) 0.0270(5) Uani 1 1 d .
H16A H -0.0160 1.0968 0.7831 0.040 Uiso 1 1 calc R
H16B H 0.0434 1.1582 0.7074 0.040 Uiso 1 1 calc R
H16C H 0.0303 1.1863 0.7966 0.040 Uiso 1 1 calc R
C17 C 0.2931(2) 1.10824(19) 0.72926(15) 0.0249(5) Uani 1 1 d .
H17A H 0.2772 1.1568 0.7698 0.037 Uiso 1 1 calc R
H17B H 0.2833 1.1446 0.6782 0.037 Uiso 1 1 calc R
H17C H 0.3840 1.0580 0.7218 0.037 Uiso 1 1 calc R
C18 C 0.5874(2) 0.57800(16) 0.64284(13) 0.0148(4) Uani 1 1 d .
C19 C 0.6888(2) 0.57910(17) 0.57261(13) 0.0168(4) Uani 1 1 d .
C20 C 0.7957(2) 0.48791(17) 0.55081(14) 0.0201(5) Uani 1 1 d .
H20 H 0.8644 0.4865 0.5031 0.024 Uiso 1 1 calc R
C21 C 0.8038(2) 0.39993(18) 0.59683(15) 0.0231(5) Uani 1 1 d .
H21 H 0.8771 0.3387 0.5805 0.028 Uiso 1 1 calc R
C22 C 0.7049(2) 0.40085(17) 0.66695(14) 0.0213(5) Uani 1 1 d .
H22 H 0.7120 0.3403 0.6989 0.026 Uiso 1 1 calc R
C23 C 0.5949(2) 0.48948(17) 0.69125(13) 0.0168(4) Uani 1 1 d .
C24 C 0.4909(2) 0.48792(17) 0.76984(14) 0.0199(5) Uani 1 1 d .
H24 H 0.4144 0.5542 0.7740 0.024 Uiso 1 1 calc R
C25 C 0.5517(3) 0.4782(2) 0.84028(15) 0.0282(5) Uani 1 1 d .
H25A H 0.6208 0.4107 0.8405 0.042 Uiso 1 1 calc R
H25B H 0.4815 0.4871 0.8908 0.042 Uiso 1 1 calc R
H25C H 0.5918 0.5305 0.8347 0.042 Uiso 1 1 calc R
C26 C 0.4360(3) 0.4017(2) 0.77438(16) 0.0302(6) Uani 1 1 d .
H26A H 0.4029 0.4059 0.7270 0.045 Uiso 1 1 calc R
H26B H 0.3626 0.4084 0.8231 0.045 Uiso 1 1 calc R
H26C H 0.5076 0.3358 0.7760 0.045 Uiso 1 1 calc R
C27 C 0.6807(2) 0.67513(17) 0.52042(14) 0.0189(4) Uani 1 1 d .
H27 H 0.6236 0.7349 0.5554 0.023 Uiso 1 1 calc R
C28 C 0.6152(3) 0.6802(2) 0.45269(16) 0.0279(5) Uani 1 1 d .
H28A H 0.6669 0.6205 0.4190 0.042 Uiso 1 1 calc R
H28B H 0.6132 0.7421 0.4198 0.042 Uiso 1 1 calc R
H28C H 0.5235 0.6812 0.4759 0.042 Uiso 1 1 calc R
C29 C 0.8188(2) 0.68442(18) 0.48465(15) 0.0232(5) Uani 1 1 d .
H29A H 0.8629 0.6768 0.5277 0.035 Uiso 1 1 calc R
H29B H 0.8082 0.7513 0.4581 0.035 Uiso 1 1 calc R
H29C H 0.8735 0.6311 0.4453 0.035 Uiso 1 1 calc R
C30 C 0.9576(2) 0.53228(17) 0.75567(14) 0.0197(5) Uani 1 1 d .
C31 C 1.0122(2) 0.5486(2) 0.66603(15) 0.0269(5) Uani 1 1 d .
H31A H 0.9623 0.5298 0.6360 0.040 Uiso 1 1 calc R
H31B H 1.1071 0.5061 0.6495 0.040 Uiso 1 1 calc R
H31C H 1.0023 0.6203 0.6549 0.040 Uiso 1 1 calc R
C32 C 0.9748(3) 0.4209(2) 0.7748(2) 0.0353(6) Uani 1 1 d .
H32A H 0.9366 0.4120 0.8323 0.053 Uiso 1 1 calc R
H32B H 1.0703 0.3793 0.7605 0.053 Uiso 1 1 calc R
H32C H 0.9285 0.3995 0.7437 0.053 Uiso 1 1 calc R
C33 C 1.0286(2) 0.5672(2) 0.80352(16) 0.0291(6) Uani 1 1 d .
H33A H 1.0135 0.6397 0.7924 0.044 Uiso 1 1 calc R
H33B H 1.1249 0.5282 0.7877 0.044 Uiso 1 1 calc R
H33C H 0.9932 0.5561 0.8611 0.044 Uiso 1 1 calc R
C34 C 0.6945(2) 0.72504(19) 0.95470(13) 0.0209(5) Uani 1 1 d .
C35 C 0.6791(3) 0.62082(19) 0.96793(14) 0.0244(5) Uani 1 1 d .
H35A H 0.6152 0.6194 0.9397 0.037 Uiso 1 1 calc R
H35B H 0.6463 0.6084 1.0256 0.037 Uiso 1 1 calc R
H35C H 0.7661 0.5680 0.9470 0.037 Uiso 1 1 calc R
C36 C 0.7959(3) 0.7272(2) 0.99684(16) 0.0325(6) Uani 1 1 d .
H36A H 0.8806 0.6711 0.9780 0.049 Uiso 1 1 calc R
H36B H 0.7617 0.7196 1.0551 0.049 Uiso 1 1 calc R
H36C H 0.8107 0.7921 0.9846 0.049 Uiso 1 1 calc R
C37 C 0.5608(3) 0.8092(2) 0.98505(16) 0.0300(6) Uani 1 1 d .
H37A H 0.5740 0.8747 0.9792 0.045 Uiso 1 1 calc R
H37B H 0.5228 0.7960 1.0419 0.045 Uiso 1 1 calc R
H37C H 0.4992 0.8113 0.9537 0.045 Uiso 1 1 calc R
C38 C 0.5888(2) 1.00649(18) 0.80767(14) 0.0205(5) Uani 1 1 d .
H38A H 0.5721 0.9419 0.8235 0.025 Uiso 1 1 calc R
H38B H 0.5020 1.0630 0.8234 0.025 Uiso 1 1 calc R
C39 C 0.6829(3) 1.0143(2) 0.85338(16) 0.0294(6) Uani 1 1 d .
H39A H 0.7670 0.9560 0.8410 0.044 Uiso 1 1 calc R
H39B H 0.6410 1.0144 0.9113 0.044 Uiso 1 1 calc R
H39C H 0.7013 1.0775 0.8373 0.044 Uiso 1 1 calc R
C40 C 0.6386(3) 1.11105(18) 0.68723(16) 0.0258(5) Uani 1 1 d .
H40A H 0.5882 1.1612 0.7304 0.031 Uiso 1 1 calc R
H40B H 0.5900 1.1298 0.6447 0.031 Uiso 1 1 calc R
C41 C 0.7770(3) 1.1181(2) 0.65209(17) 0.0335(6) Uani 1 1 d .
H41A H 0.8243 1.1032 0.6944 0.050 Uiso 1 1 calc R
H41B H 0.7679 1.1869 0.6300 0.050 Uiso 1 1 calc R
H41C H 0.8279 1.0687 0.6092 0.050 Uiso 1 1 calc R
C42 C 0.9036(2) 0.89801(17) 0.50936(13) 0.0177(4) Uani 1 1 d .
H42A H 0.9186 0.9625 0.4897 0.021 Uiso 1 1 calc R
H42B H 0.9223 0.8576 0.4619 0.021 Uiso 1 1 calc R
C43 C 0.9995(2) 0.83916(19) 0.56048(15) 0.0229(5) Uani 1 1 d .
H43A H 0.9792 0.8779 0.6084 0.034 Uiso 1 1 calc R
H43B H 1.0917 0.8285 0.5291 0.034 Uiso 1 1 calc R
H43C H 0.9893 0.7731 0.5768 0.034 Uiso 1 1 calc R
C44 C 0.6694(2) 0.97046(18) 0.50468(14) 0.0196(5) Uani 1 1 d .
H44A H 0.5773 0.9834 0.5390 0.023 Uiso 1 1 calc R
H44B H 0.6853 0.9230 0.4626 0.023 Uiso 1 1 calc R
C45 C 0.6781(3) 1.07069(19) 0.46405(15) 0.0252(5) Uani 1 1 d .
H45A H 0.6680 1.1171 0.5048 0.038 Uiso 1 1 calc R
H45B H 0.6067 1.1015 0.4364 0.038 Uiso 1 1 calc R
H45C H 0.7653 1.0578 0.4250 0.038 Uiso 1 1 calc R

loop_
_atom_site_aniso_label
_atom_site_aniso_U_11
_atom_site_aniso_U_22
_atom_site_aniso_U_33
_atom_site_aniso_U_23
_atom_site_aniso_U_13
_atom_site_aniso_U_12
Ga1 0.00959(12) 0.01337(12) 0.01410(12) 0.00068(8) -0.00249(8) -0.00700(9)
Ti1 0.01147(18) 0.01364(19) 0.01475(19) 0.00155(14) -0.00317(14) -0.00800(14)
Si1 0.0102(3) 0.0149(3) 0.0155(3) 0.0020(2) -0.0032(2) -0.0073(2)
O1 0.0142(7) 0.0175(7) 0.0172(8) 0.0030(6) -0.0051(6) -0.0090(6)
O2 0.0120(7) 0.0196(8) 0.0158(7) 0.0033(6) -0.0042(6) -0.0080(6)
O3 0.0170(7) 0.0208(8) 0.0160(8) 0.0015(6) -0.0029(6) -0.0119(6)
O4 0.0130(7) 0.0183(8) 0.0175(7) 0.0035(6) -0.0034(6) -0.0097(6)
O5 0.0129(7) 0.0168(8) 0.0231(8) 0.0011(6) -0.0036(6) -0.0078(6)
N1 0.0131(8) 0.0137(8) 0.0152(9) -0.0002(7) -0.0015(7) -0.0081(7)
N2 0.0120(8) 0.0157(9) 0.0163(9) -0.0005(7) -0.0034(7) -0.0074(7)
N3 0.0132(9) 0.0188(9) 0.0159(9) 0.0021(7) -0.0035(7) -0.0092(7)
N4 0.0202(9) 0.0166(9) 0.0188(9) -0.0010(7) -0.0045(7) -0.0091(8)
C1 0.0189(11) 0.0235(12) 0.0263(12) -0.0051(9) -0.0058(9) -0.0116(9)
C2 0.0160(10) 0.0169(10) 0.0156(10) 0.0028(8) -0.0043(8) -0.0100(8)
C3 0.0142(10) 0.0185(10) 0.0201(11) 0.0027(8) -0.0068(8) -0.0106(8)
C4 0.0098(9) 0.0167(10) 0.0194(11) 0.0029(8) -0.0035(8) -0.0068(8)
C5 0.0122(10) 0.0228(11) 0.0251(12) -0.0043(9) -0.0045(9) -0.0064(9)
C6 0.0090(9) 0.0215(11) 0.0178(11) -0.0023(8) -0.0022(8) -0.0072(8)
C7 0.0136(10) 0.0209(11) 0.0202(11) -0.0009(9) -0.0043(8) -0.0076(9)
C8 0.0212(11) 0.0208(11) 0.0264(12) -0.0054(9) -0.0049(10) -0.0070(9)
C9 0.0238(12) 0.0315(13) 0.0207(12) -0.0081(10) -0.0039(9) -0.0099(10)
C10 0.0179(11) 0.0325(13) 0.0176(11) -0.0003(9) -0.0036(9) -0.0113(10)
C11 0.0094(9) 0.0243(12) 0.0193(11) 0.0008(9) -0.0023(8) -0.0093(9)
C12 0.0171(11) 0.0246(12) 0.0193(11) 0.0046(9) -0.0040(9) -0.0116(9)
C13 0.0361(14) 0.0365(15) 0.0351(14) 0.0125(11) -0.0179(12) -0.0265(12)
C14 0.0246(12) 0.0341(14) 0.0259(13) 0.0109(10) -0.0091(10) -0.0164(11)
C15 0.0210(11) 0.0168(11) 0.0223(12) -0.0007(9) -0.0068(9) -0.0077(9)
C16 0.0237(12) 0.0255(13) 0.0342(14) 0.0018(10) -0.0117(11) -0.0090(10)
C17 0.0235(12) 0.0235(12) 0.0299(13) 0.0023(10) -0.0068(10) -0.0116(10)
C18 0.0140(10) 0.0161(10) 0.0186(10) -0.0018(8) -0.0052(8) -0.0089(8)
C19 0.0169(10) 0.0176(11) 0.0193(11) -0.0018(8) -0.0042(8) -0.0100(9)
C20 0.0169(11) 0.0210(11) 0.0216(11) -0.0037(9) 0.0003(9) -0.0085(9)
C21 0.0194(11) 0.0171(11) 0.0292(13) -0.0041(9) -0.0036(10) -0.0031(9)
C22 0.0237(12) 0.0163(11) 0.0237(12) 0.0009(9) -0.0060(9) -0.0074(9)
C23 0.0172(10) 0.0181(11) 0.0180(11) 0.0002(8) -0.0038(8) -0.0103(9)
C24 0.0201(11) 0.0174(11) 0.0213(11) 0.0028(9) -0.0033(9) -0.0083(9)
C25 0.0382(14) 0.0341(14) 0.0199(12) 0.0051(10) -0.0050(10) -0.0251(12)
C26 0.0314(14) 0.0359(15) 0.0307(14) 0.0003(11) -0.0040(11) -0.0234(12)
C27 0.0178(11) 0.0178(11) 0.0202(11) -0.0014(9) 0.0014(9) -0.0094(9)
C28 0.0272(13) 0.0300(13) 0.0302(13) 0.0091(10) -0.0097(11) -0.0157(11)
C29 0.0219(12) 0.0231(12) 0.0274(12) 0.0001(10) -0.0013(10) -0.0150(10)
C30 0.0131(10) 0.0169(11) 0.0274(12) -0.0011(9) -0.0036(9) -0.0044(9)
C31 0.0194(12) 0.0311(13) 0.0268(13) -0.0030(10) -0.0002(10) -0.0087(10)
C32 0.0252(13) 0.0207(13) 0.0550(18) 0.0057(12) -0.0087(12) -0.0057(11)
C33 0.0155(11) 0.0374(15) 0.0348(14) -0.0060(11) -0.0084(10) -0.0067(10)
C34 0.0220(11) 0.0300(13) 0.0149(11) 0.0018(9) -0.0029(9) -0.0160(10)
C35 0.0272(12) 0.0315(13) 0.0190(11) 0.0059(10) -0.0048(10) -0.0183(11)
C36 0.0364(15) 0.0512(17) 0.0231(13) 0.0028(12) -0.0103(11) -0.0294(14)
C37 0.0267(13) 0.0333(14) 0.0272(13) -0.0053(11) 0.0043(10) -0.0141(11)
C38 0.0189(11) 0.0220(11) 0.0214(12) -0.0038(9) -0.0037(9) -0.0083(9)
C39 0.0243(12) 0.0402(15) 0.0248(13) -0.0093(11) -0.0058(10) -0.0103(11)
C40 0.0303(13) 0.0176(11) 0.0281(13) -0.0004(9) -0.0033(10) -0.0099(10)
C41 0.0424(16) 0.0306(14) 0.0361(15) 0.0009(11) -0.0034(12) -0.0280(13)
C42 0.0151(10) 0.0223(11) 0.0181(11) 0.0019(9) -0.0016(8) -0.0119(9)
C43 0.0168(11) 0.0266(12) 0.0255(12) 0.0050(10) -0.0051(9) -0.0101(10)
C44 0.0186(11) 0.0261(12) 0.0186(11) 0.0069(9) -0.0075(9) -0.0133(9)
C45 0.0257(12) 0.0266(13) 0.0271(13) 0.0088(10) -0.0114(10) -0.0132(10)

loop_
_atom_type_symbol
_atom_type_description
_atom_type_scat_dispersion_real
_atom_type_scat_dispersion_imag
_atom_type_scat_source
C C 0.0033 0.0016 'International Tables Vol C Tables 4.2.6.8 and 6.1.1.4'
H H 0.0000 0.0000 'International Tables Vol C Tables 4.2.6.8 and 6.1.1.4'
N N 0.0061 0.0033 'International Tables Vol C Tables 4.2.6.8 and 6.1.1.4'
O O 0.0106 0.0060 'International Tables Vol C Tables 4.2.6.8 and 6.1.1.4'
Si Si 0.0817 0.0704 'International Tables Vol C Tables 4.2.6.8 and 6.1.1.4'
Ti Ti 0.2776 0.4457 'International Tables Vol C Tables 4.2.6.8 and 6.1.1.4'
Ga Ga 0.2307 1.6083 'International Tables Vol C Tables 4.2.6.8 and 6.1.1.4'

loop_
_geom_angle_atom_site_label_1
_geom_angle_atom_site_label_2
_geom_angle_atom_site_label_3
_geom_angle
O2 Ga1 O1 107.05(7)
O2 Ga1 N2 114.48(7)
O1 Ga1 N2 110.95(7)
O2 Ga1 N1 112.82(7)
O1 Ga1 N1 113.45(7)
N2 Ga1 N1 98.13(7)
O1 Ti1 O4 104.11(7)
O1 Ti1 N4 109.49(8)
O4 Ti1 N4 108.64(8)
O1 Ti1 N3 109.46(7)
O4 Ti1 N3 120.03(7)
N4 Ti1 N3 104.92(8)
O2 Si1 O5 105.52(8)
O2 Si1 O3 112.19(8)
O5 Si1 O3 110.67(8)
O2 Si1 O4 111.89(8)
O5 Si1 O4 112.12(8)
O3 Si1 O4 104.61(8)
Ti1 O1 Ga1 127.61(8)
Si1 O2 Ga1 129.28(9)
C34 O3 Si1 130.08(13)
Si1 O4 Ti1 130.93(9)
C30 O5 Si1 132.05(14)
C2 N1 C18 117.85(17)
C2 N1 Ga1 120.52(15)
C18 N1 Ga1 121.15(13)
C4 N2 C6 120.34(18)
C4 N2 Ga1 120.65(15)
C6 N2 Ga1 118.93(13)
C42 N3 C44 112.88(17)
C42 N3 Ti1 131.84(14)
C44 N3 Ti1 115.18(14)
C40 N4 C38 113.95(18)
C40 N4 Ti1 128.18(16)
C38 N4 Ti1 117.51(14)
C2 C1 H1A 109.5
C2 C1 H1B 109.5
H1A C1 H1B 109.5
C2 C1 H1C 109.5
H1A C1 H1C 109.5
H1B C1 H1C 109.5
N1 C2 C3 123.81(19)
N1 C2 C1 119.88(19)
C3 C2 C1 116.20(19)
C2 C3 C4 129.08(19)
C2 C3 H3 115.5
C4 C3 H3 115.5
N2 C4 C3 123.78(19)
N2 C4 C5 120.08(19)
C3 C4 C5 116.13(18)
C4 C5 H5A 109.5
C4 C5 H5B 109.5
H5A C5 H5B 109.5
C4 C5 H5C 109.5
H5A C5 H5C 109.5
H5B C5 H5C 109.5
C7 C6 C11 122.1(2)
C7 C6 N2 119.94(19)
C11 C6 N2 117.93(19)
C8 C7 C6 117.8(2)
C8 C7 C15 118.7(2)
C6 C7 C15 123.5(2)
C9 C8 C7 121.0(2)
C9 C8 H8 119.5
C7 C8 H8 119.5
C8 C9 C10 120.4(2)
C8 C9 H9 119.8
C10 C9 H9 119.8
C9 C10 C11 121.3(2)
C9 C10 H10 119.3
C11 C10 H10 119.3
C10 C11 C6 117.3(2)
C10 C11 C12 120.9(2)
C6 C11 C12 121.8(2)
C14 C12 C11 113.9(2)
C14 C12 C13 107.66(19)
C11 C12 C13 112.07(19)
C14 C12 H12 107.7
C11 C12 H12 107.7
C13 C12 H12 107.7
C12 C13 H13A 109.5
C12 C13 H13B 109.5
H13A C13 H13B 109.5
C12 C13 H13C 109.5
H13A C13 H13C 109.5
H13B C13 H13C 109.5
C12 C14 H14A 109.5
C12 C14 H14B 109.5
H14A C14 H14B 109.5
C12 C14 H14C 109.5
H14A C14 H14C 109.5
H14B C14 H14C 109.5
C7 C15 C16 111.1(2)
C7 C15 C17 112.07(19)
C16 C15 C17 109.70(19)
C7 C15 H15 107.9
C16 C15 H15 107.9
C17 C15 H15 107.9
C15 C16 H16A 109.5
C15 C16 H16B 109.5
H16A C16 H16B 109.5
C15 C16 H16C 109.5
H16A C16 H16C 109.5
H16B C16 H16C 109.5
C15 C17 H17A 109.5
C15 C17 H17B 109.5
H17A C17 H17B 109.5
C15 C17 H17C 109.5
H17A C17 H17C 109.5
H17B C17 H17C 109.5
C23 C18 C19 121.6(2)
C23 C18 N1 118.66(19)
C19 C18 N1 119.77(19)
C20 C19 C18 117.7(2)
C20 C19 C27 120.8(2)
C18 C19 C27 121.5(2)
C21 C20 C19 121.6(2)
C21 C20 H20 119.2
C19 C20 H20 119.2
C20 C21 C22 120.0(2)
C20 C21 H21 120.0
C22 C21 H21 120.0
C21 C22 C23 121.0(2)
C21 C22 H22 119.5
C23 C22 H22 119.5
C22 C23 C18 118.2(2)
C22 C23 C24 119.2(2)
C18 C23 C24 122.5(2)
C23 C24 C25 109.42(19)
C23 C24 C26 112.53(19)
C25 C24 C26 110.2(2)
C23 C24 H24 108.2
C25 C24 H24 108.2
C26 C24 H24 108.2
C24 C25 H25A 109.5
C24 C25 H25B 109.5
H25A C25 H25B 109.5
C24 C25 H25C 109.5
H25A C25 H25C 109.5
H25B C25 H25C 109.5
C24 C26 H26A 109.5
C24 C26 H26B 109.5
H26A C26 H26B 109.5
C24 C26 H26C 109.5
H26A C26 H26C 109.5
H26B C26 H26C 109.5
C19 C27 C28 111.74(18)
C19 C27 C29 111.89(19)
C28 C27 C29 109.62(19)
C19 C27 H27 107.8
C28 C27 H27 107.8
C29 C27 H27 107.8
C27 C28 H28A 109.5
C27 C28 H28B 109.5
H28A C28 H28B 109.5
C27 C28 H28C 109.5
H28A C28 H28C 109.5
H28B C28 H28C 109.5
C27 C29 H29A 109.5
C27 C29 H29B 109.5
H29A C29 H29B 109.5
C27 C29 H29C 109.5
H29A C29 H29C 109.5
H29B C29 H29C 109.5
O5 C30 C32 105.85(18)
O5 C30 C31 108.50(18)
C32 C30 C31 110.5(2)
O5 C30 C33 111.54(19)
C32 C30 C33 110.4(2)
C31 C30 C33 110.0(2)
C30 C31 H31A 109.5
C30 C31 H31B 109.5
H31A C31 H31B 109.5
C30 C31 H31C 109.5
H31A C31 H31C 109.5
H31B C31 H31C 109.5
C30 C32 H32A 109.5
C30 C32 H32B 109.5
H32A C32 H32B 109.5
C30 C32 H32C 109.5
H32A C32 H32C 109.5
H32B C32 H32C 109.5
C30 C33 H33A 109.5
C30 C33 H33B 109.5
H33A C33 H33B 109.5
C30 C33 H33C 109.5
H33A C33 H33C 109.5
H33B C33 H33C 109.5
O3 C34 C37 107.95(19)
O3 C34 C36 106.16(18)
C37 C34 C36 110.4(2)
O3 C34 C35 111.47(19)
C37 C34 C35 110.9(2)
C36 C34 C35 109.8(2)
C34 C35 H35A 109.5
C34 C35 H35B 109.5
H35A C35 H35B 109.5
C34 C35 H35C 109.5
H35A C35 H35C 109.5
H35B C35 H35C 109.5
C34 C36 H36A 109.5
C34 C36 H36B 109.5
H36A C36 H36B 109.5
C34 C36 H36C 109.5
H36A C36 H36C 109.5
H36B C36 H36C 109.5
C34 C37 H37A 109.5
C34 C37 H37B 109.5
H37A C37 H37B 109.5
C34 C37 H37C 109.5
H37A C37 H37C 109.5
H37B C37 H37C 109.5
N4 C38 C39 113.26(19)
N4 C38 H38A 108.9
C39 C38 H38A 108.9
N4 C38 H38B 108.9
C39 C38 H38B 108.9
H38A C38 H38B 107.7
C38 C39 H39A 109.5
C38 C39 H39B 109.5
H39A C39 H39B 109.5
C38 C39 H39C 109.5
H39A C39 H39C 109.5
H39B C39 H39C 109.5
N4 C40 C41 113.8(2)
N4 C40 H40A 108.8
C41 C40 H40A 108.8
N4 C40 H40B 108.8
C41 C40 H40B 108.8
H40A C40 H40B 107.7
C40 C41 H41A 109.5
C40 C41 H41B 109.5
H41A C41 H41B 109.5
C40 C41 H41C 109.5
H41A C41 H41C 109.5
H41B C41 H41C 109.5
N3 C42 C43 111.74(18)
N3 C42 H42A 109.3
C43 C42 H42A 109.3
N3 C42 H42B 109.3
C43 C42 H42B 109.3
H42A C42 H42B 107.9
C42 C43 H43A 109.5
C42 C43 H43B 109.5
H43A C43 H43B 109.5
C42 C43 H43C 109.5
H43A C43 H43C 109.5
H43B C43 H43C 109.5
N3 C44 C45 114.93(18)
N3 C44 H44A 108.5
C45 C44 H44A 108.5
N3 C44 H44B 108.5
C45 C44 H44B 108.5
H44A C44 H44B 107.5
C44 C45 H45A 109.5
C44 C45 H45B 109.5
H45A C45 H45B 109.5
C44 C45 H45C 109.5
H45A C45 H45C 109.5
H45B C45 H45C 109.5

loop_
_geom_bond_atom_site_label_1
_geom_bond_atom_site_label_2
_geom_bond_distance
Ga1 O2 1.8130(15)
Ga1 O1 1.8254(15)
Ga1 N2 1.9324(18)
Ga1 N1 1.9375(17)
Ti1 O1 1.8019(15)
Ti1 O4 1.8542(15)
Ti1 N4 1.9045(19)
Ti1 N3 1.9071(18)
Si1 O2 1.6173(15)
Si1 O5 1.6305(16)
Si1 O3 1.6321(16)
Si1 O4 1.6346(15)
O3 C34 1.441(3)
O5 C30 1.435(3)
N1 C2 1.344(3)
N1 C18 1.446(3)
N2 C4 1.338(3)
N2 C6 1.453(3)
N3 C42 1.458(3)
N3 C44 1.475(3)
N4 C40 1.464(3)
N4 C38 1.465(3)
C1 C2 1.512(3)
C1 H1A 0.9800
C1 H1B 0.9800
C1 H1C 0.9800
C2 C3 1.396(3)
C3 C4 1.396(3)
C3 H3 0.9500
C4 C5 1.510(3)
C5 H5A 0.9800
C5 H5B 0.9800
C5 H5C 0.9800
C6 C7 1.403(3)
C6 C11 1.413(3)
C7 C8 1.398(3)
C7 C15 1.525(3)
C8 C9 1.381(4)
C8 H8 0.9500
C9 C10 1.382(4)
C9 H9 0.9500
C10 C11 1.395(3)
C10 H10 0.9500
C11 C12 1.529(3)
C12 C14 1.529(3)
C12 C13 1.533(3)
C12 H12 1.0000
C13 H13A 0.9800
C13 H13B 0.9800
C13 H13C 0.9800
C14 H14A 0.9800
C14 H14B 0.9800
C14 H14C 0.9800
C15 C16 1.536(3)
C15 C17 1.539(3)
C15 H15 1.0000
C16 H16A 0.9800
C16 H16B 0.9800
C16 H16C 0.9800
C17 H17A 0.9800
C17 H17B 0.9800
C17 H17C 0.9800
C18 C23 1.407(3)
C18 C19 1.409(3)
C19 C20 1.397(3)
C19 C27 1.523(3)
C20 C21 1.380(3)
C20 H20 0.9500
C21 C22 1.387(3)
C21 H21 0.9500
C22 C23 1.397(3)
C22 H22 0.9500
C23 C24 1.521(3)
C24 C25 1.526(3)
C24 C26 1.541(3)
C24 H24 1.0000
C25 H25A 0.9800
C25 H25B 0.9800
C25 H25C 0.9800
C26 H26A 0.9800
C26 H26B 0.9800
C26 H26C 0.9800
C27 C28 1.532(3)
C27 C29 1.534(3)
C27 H27 1.0000
C28 H28A 0.9800
C28 H28B 0.9800
C28 H28C 0.9800
C29 H29A 0.9800
C29 H29B 0.9800
C29 H29C 0.9800
C30 C32 1.522(3)
C30 C31 1.522(3)
C30 C33 1.526(3)
C31 H31A 0.9800
C31 H31B 0.9800
C31 H31C 0.9800
C32 H32A 0.9800
C32 H32B 0.9800
C32 H32C 0.9800
C33 H33A 0.9800
C33 H33B 0.9800
C33 H33C 0.9800
C34 C37 1.520(4)
C34 C36 1.520(3)
C34 C35 1.530(3)
C35 H35A 0.9800
C35 H35B 0.9800
C35 H35C 0.9800
C36 H36A 0.9800
C36 H36B 0.9800
C36 H36C 0.9800
C37 H37A 0.9800
C37 H37B 0.9800
C37 H37C 0.9800
C38 C39 1.524(3)
C38 H38A 0.9900
C38 H38B 0.9900
C39 H39A 0.9800
C39 H39B 0.9800
C39 H39C 0.9800
C40 C41 1.523(4)
C40 H40A 0.9900
C40 H40B 0.9900
C41 H41A 0.9800
C41 H41B 0.9800
C41 H41C 0.9800
C42 C43 1.521(3)
C42 H42A 0.9900
C42 H42B 0.9900
C43 H43A 0.9800
C43 H43B 0.9800
C43 H43C 0.9800
C44 C45 1.527(3)
C44 H44A 0.9900
C44 H44B 0.9900
C45 H45A 0.9800
C45 H45B 0.9800
C45 H45C 0.9800
